data_4300914
loop_
_publ_author_name
'Dohyun Moon'
'Myoung Soo Lah'

_publ_contact_author
; 

     Myoung Soo Lah

     Department of Chemistry

     College of Science and Technology, Hanyang University

     1271 Sa-1-dong, Ansan, Kyunggi-do 426-791, Korea

;
_publ_contact_author_email mslah@hanyang.ac.kr
_publ_contact_author_fax '82 (31) 407 3863'
_publ_contact_author_phone '82 (31) 400 5496'
_publ_section_title
;

Size and Shape Selectivity of Host Networks Built Based on Tunable

Secondary Building Units

;
_journal_name_full 'Inorganic Chemistry'
_journal_page_first 1934
_journal_page_last 1940
_journal_paper_doi 10.1021/ic0486872
_journal_volume 44
_journal_year 2005
_chemical_formula_sum 'C45 H45 Mn3 N9 O10'
_chemical_formula_weight 1036.72
_chemical_name_systematic
; 

 ? 

;
_space_group_IT_number 88
_symmetry_cell_setting tetragonal
_symmetry_space_group_name_Hall '-I 4ad'
_symmetry_space_group_name_H-M 'I 41/a :2'
_atom_sites_solution_hydrogens geom
_atom_sites_solution_primary direct
_atom_sites_solution_secondary difmap
_audit_creation_method SHELXL-97
_cell_angle_alpha 90.00
_cell_angle_beta 90.00
_cell_angle_gamma 90.00
_cell_formula_units_Z 16
_cell_length_a 40.6327(3)
_cell_length_b 40.6327(3)
_cell_length_c 17.6171(2)
_cell_measurement_reflns_used 1024
_cell_measurement_temperature 173(2)
_cell_measurement_theta_max 24.21
_cell_measurement_theta_min 1.90
_cell_volume 29086.1(4)
_computing_cell_refinement 'Bruker SAINT'
_computing_data_collection 'Bruker SMART'
_computing_data_reduction 'Bruker SAINT'
_computing_molecular_graphics ORTEP3
_computing_publication_material WinGX
_computing_structure_refinement 'Bruker SHELXTL'
_computing_structure_solution 'Bruker SHELXTL'
_diffrn_ambient_temperature 173(2)
_diffrn_measured_fraction_theta_full 0.980
_diffrn_measured_fraction_theta_max 0.980
_diffrn_measurement_device_type 'CCD area detector'
_diffrn_measurement_method 'phi and omega scans'
_diffrn_radiation_monochromator graphite
_diffrn_radiation_source 'fine-focus sealed tube'
_diffrn_radiation_type MoK\a
_diffrn_radiation_wavelength 0.71073
_diffrn_reflns_av_R_equivalents 0.0580
_diffrn_reflns_av_sigmaI/netI 0.0315
_diffrn_reflns_limit_h_max 45
_diffrn_reflns_limit_h_min -46
_diffrn_reflns_limit_k_max 46
_diffrn_reflns_limit_k_min -32
_diffrn_reflns_limit_l_max 19
_diffrn_reflns_limit_l_min -20
_diffrn_reflns_number 55063
_diffrn_reflns_theta_full 24.21
_diffrn_reflns_theta_max 24.21
_diffrn_reflns_theta_min 1.90
_diffrn_standards_decay_% <2.0
_exptl_absorpt_coefficient_mu 0.556
_exptl_absorpt_correction_T_max 0.7880
_exptl_absorpt_correction_T_min 0.6063
_exptl_absorpt_correction_type multi-scan
_exptl_absorpt_process_details 'Bruker SADABS'
_exptl_crystal_colour 'dark brown'
_exptl_crystal_density_diffrn 0.947
_exptl_crystal_density_method 'not measured'
_exptl_crystal_description prism
_exptl_crystal_F_000 8528
_exptl_crystal_size_max 1.00
_exptl_crystal_size_mid 0.60
_exptl_crystal_size_min 0.45
_refine_diff_density_max 3.002
_refine_diff_density_min -0.703
_refine_diff_density_rms 0.215
_refine_ls_extinction_method none
_refine_ls_goodness_of_fit_ref 2.052
_refine_ls_hydrogen_treatment mixed
_refine_ls_matrix_type full
_refine_ls_number_parameters 609
_refine_ls_number_reflns 11471
_refine_ls_number_restraints 0
_refine_ls_restrained_S_all 2.052
_refine_ls_R_factor_all 0.1470
_refine_ls_R_factor_gt 0.1315
_refine_ls_shift/su_max 0.007
_refine_ls_shift/su_mean 0.001
_refine_ls_structure_factor_coef Fsqd
_refine_ls_weighting_details 'calc w=1/[\s^2^(Fo^2^)+(0.2000P)^2^+0.0000P] where P=(Fo^2^+2Fc^2^)/3'
_refine_ls_weighting_scheme calc
_refine_ls_wR_factor_gt 0.4173
_refine_ls_wR_factor_ref 0.4447
_reflns_number_gt 9570
_reflns_number_total 11471
_reflns_threshold_expression >2sigma(I)
_cod_data_source_file ic0486872si20040917_062524_01.cif
_cod_data_source_block complex2
_cod_depositor_comments
;
The following automatic conversions were performed:
'_symmetry_cell_setting' value 'Tetragonal' changed to 'tetragonal'
according to '/home/saulius/struct/CIF-dictionaries/cif_core.dic'
dictionary named 'cif_core.dic' version 2.4.1 from
2010-06-29.

'_exptl_absorpt_correction_type' value 'Multi-scan' changed
to 'multi-scan' according to
'/home/saulius/struct/CIF-dictionaries/cif_core.dic' dictionary named
'cif_core.dic' version 2.4.1 from 2010-06-29.

Automatic conversion script
Id: cif_fix_enum 1527 2010-12-29 10:47:43Z saulius 
;
_cod_original_sg_symbol_H-M 'I 41/a'
_cod_database_code 4300914

loop_
_symmetry_equiv_pos_as_xyz
'x, y, z'
'-x+1/2, -y, z+1/2'
'-y+3/4, x+1/4, z+1/4'
'y+3/4, -x+3/4, z+3/4'
'x+1/2, y+1/2, z+1/2'
'-x+1, -y+1/2, z+1'
'-y+5/4, x+3/4, z+3/4'
'y+5/4, -x+5/4, z+5/4'
'-x, -y, -z'
'x-1/2, y, -z-1/2'
'y-3/4, -x-1/4, -z-1/4'
'-y-3/4, x-3/4, -z-3/4'
'-x+1/2, -y+1/2, -z+1/2'
'x, y+1/2, -z'
'y-1/4, -x+1/4, -z+1/4'
'-y-1/4, x-1/4, -z-1/4'

loop_
_atom_site_label
_atom_site_type_symbol
_atom_site_fract_x
_atom_site_fract_y
_atom_site_fract_z
_atom_site_U_iso_or_equiv
_atom_site_adp_type
_atom_site_occupancy
_atom_site_symmetry_multiplicity
_atom_site_calc_flag
_atom_site_refinement_flags
_atom_site_disorder_assembly
_atom_site_disorder_group
Mn1A Mn 0.88577(2) 1.02857(2) 1.03374(6) 0.0352(4) Uani 1 1 d . . .
O1A O 0.84772(13) 1.00876(13) 1.0695(3) 0.0473(13) Uani 1 1 d . . .
O2A O 0.88373(12) 0.94634(12) 0.8935(3) 0.0439(12) Uani 1 1 d . A .
O3A O 0.92600(11) 1.04352(12) 0.9865(3) 0.0424(12) Uani 1 1 d . A .
N1A N 0.89247(13) 0.99279(14) 0.9617(3) 0.0370(13) Uani 1 1 d . . .
N2A N 0.92293(13) 0.99524(15) 0.9209(4) 0.0408(14) Uani 1 1 d . A .
N3A N 0.85754(16) 1.05960(15) 0.9474(4) 0.0452(15) Uani 1 1 d . . .
C1A C 0.83040(17) 0.98358(18) 1.0399(4) 0.0391(16) Uani 1 1 d . . .
C2A C 0.84194(16) 0.96285(17) 0.9802(4) 0.0359(15) Uani 1 1 d . . .
C3A C 0.82170(17) 0.93790(18) 0.9534(4) 0.0406(16) Uani 1 1 d . . .
H3A H 0.8292 0.9244 0.9129 0.049 Uiso 1 1 calc R . .
C4A C 0.79045(18) 0.9322(2) 0.9848(5) 0.0486(19) Uani 1 1 d . . .
H4A H 0.7771 0.9147 0.9667 0.058 Uiso 1 1 calc R . .
C5A C 0.7793(2) 0.9526(2) 1.0428(5) 0.057(2) Uani 1 1 d . . .
H5A H 0.7579 0.9494 1.0632 0.069 Uiso 1 1 calc R . .
C6A C 0.7993(2) 0.9779(2) 1.0718(5) 0.0501(19) Uani 1 1 d . . .
H6A H 0.7918 0.9911 1.1128 0.060 Uiso 1 1 calc R . .
C7A C 0.87425(16) 0.96740(16) 0.9418(4) 0.0360(15) Uani 1 1 d . . .
C8A C 0.93801(18) 1.02232(18) 0.9372(5) 0.0469(18) Uani 1 1 d . . .
C9A C 0.9698(3) 1.0301(3) 0.9009(8) 0.095(5) Uani 1 1 d . A 1
H9A1 H 0.9790 1.0104 0.8756 0.115 Uiso 1 1 calc R A 1
H9A2 H 0.9858 1.0381 0.9390 0.115 Uiso 1 1 calc R A 1
C10A C 0.9618(6) 1.0582(5) 0.8401(14) 0.185(11) Uani 1 1 d . A 1
H10A H 0.9554 1.0480 0.7919 0.221 Uiso 1 1 calc R A 1
H10B H 0.9813 1.0719 0.8323 0.221 Uiso 1 1 calc R A 1
H10C H 0.9437 1.0719 0.8588 0.221 Uiso 1 1 calc R A 1
C11A C 0.8653(2) 1.0576(2) 0.8746(5) 0.063(2) Uani 1 1 d . . .
H11A H 0.8811 1.0418 0.8589 0.076 Uiso 1 1 calc R . .
C12A C 0.8505(3) 1.0786(3) 0.8187(6) 0.080(3) Uani 1 1 d . . .
H12A H 0.8559 1.0760 0.7666 0.096 Uiso 1 1 calc R . .
C13A C 0.8287(3) 1.1026(3) 0.8406(7) 0.089(4) Uani 1 1 d . . .
C14A C 0.8203(3) 1.1036(3) 0.9171(6) 0.082(4) Uani 1 1 d . . .
H14A H 0.8043 1.1189 0.9346 0.098 Uiso 1 1 calc R . .
C15A C 0.8357(2) 1.0818(2) 0.9687(5) 0.060(2) Uani 1 1 d . . .
H15A H 0.8301 1.0832 1.0210 0.072 Uiso 1 1 calc R . .
C16A C 0.8155(4) 1.1265(4) 0.7869(7) 0.108(5) Uani 1 1 d . . .
H16A H 0.8032 1.1435 0.8155 0.129 Uiso 1 1 calc R . .
H16B H 0.8341 1.1376 0.7612 0.129 Uiso 1 1 calc R . .
Mn1B Mn 0.92429(2) 0.95450(3) 0.83446(7) 0.0386(4) Uani 1 1 d . . .
O1B O 0.90217(12) 0.97998(14) 0.7632(3) 0.0527(14) Uani 1 1 d . A .
O2B O 1.00095(13) 0.97690(15) 0.6859(3) 0.0496(13) Uani 1 1 d . A .
O3B O 0.95420(12) 0.92973(12) 0.8991(3) 0.0433(12) Uani 1 1 d . A .
O4B O 0.91310(13) 0.90660(15) 0.7766(4) 0.0557(15) Uani 1 1 d . A .
N1B N 0.96540(14) 0.96145(15) 0.7800(4) 0.0396(14) Uani 1 1 d . A .
N2B N 0.99342(13) 0.94661(14) 0.8138(4) 0.0381(13) Uani 1 1 d . . .
N3B N 0.9112(2) 0.8508(2) 0.7755(7) 0.091(3) Uani 1 1 d . A .
C1B C 0.91356(19) 0.9956(2) 0.7006(5) 0.052(2) Uani 1 1 d . . .
C2B C 0.9459(2) 0.9941(2) 0.6759(5) 0.0520(19) Uani 1 1 d . A .
C3B C 0.9548(3) 1.0096(3) 0.6058(7) 0.081(3) Uani 1 1 d . . .
H3B H 0.9765 1.0082 0.5864 0.097 Uiso 1 1 calc R A .
C4B C 0.9295(3) 1.0274(4) 0.5657(9) 0.111(5) Uani 1 1 d . A .
H4B H 0.9344 1.0376 0.5185 0.133 Uiso 1 1 calc R . .
C5B C 0.8996(3) 1.0295(4) 0.5944(11) 0.115(5) Uani 1 1 d . . .
H5B H 0.8837 1.0420 0.5674 0.138 Uiso 1 1 calc R A .
C6B C 0.8901(3) 1.0147(3) 0.6616(6) 0.070(3) Uani 1 1 d . A .
H6B H 0.8684 1.0173 0.6809 0.084 Uiso 1 1 calc R . .
C7B C 0.97213(17) 0.9769(2) 0.7158(4) 0.0449(18) Uani 1 1 d . . .
C8B C 0.98435(15) 0.93018(16) 0.8763(4) 0.0343(15) Uani 1 1 d . A .
C9B C 1.0102(2) 0.9116(2) 0.9188(5) 0.0486(18) Uani 1 1 d . . .
H9B1 H 1.0228 0.8981 0.8823 0.058 Uiso 1 1 calc R A .
H9B2 H 1.0256 0.9276 0.9418 0.058 Uiso 1 1 calc R . .
C10B C 0.9975(2) 0.8898(3) 0.9796(7) 0.077(3) Uani 1 1 d . A .
H10D H 0.9899 0.9032 1.0225 0.092 Uiso 1 1 calc R . .
H10E H 1.0152 0.8751 0.9966 0.092 Uiso 1 1 calc R . .
H10F H 0.9792 0.8767 0.9600 0.092 Uiso 1 1 calc R . .
C11B C 0.9221(3) 0.8786(3) 0.8029(7) 0.076(3) Uani 1 1 d . . .
C12B C 0.8856(4) 0.8477(4) 0.7199(10) 0.118(6) Uani 1 1 d . . .
H12B H 0.8643 0.8455 0.7456 0.141 Uiso 1 1 calc R A .
H12C H 0.8896 0.8282 0.6886 0.141 Uiso 1 1 calc R . .
H12D H 0.8853 0.8673 0.6875 0.141 Uiso 1 1 calc R . .
C13B C 0.9208(4) 0.8189(3) 0.8131(15) 0.161(9) Uani 1 1 d . . .
H13A H 0.9356 0.8235 0.8557 0.194 Uiso 1 1 calc R A .
H13B H 0.9319 0.8047 0.7762 0.194 Uiso 1 1 calc R . .
H13C H 0.9010 0.8079 0.8320 0.194 Uiso 1 1 calc R . .
Mn1C Mn 1.03896(2) 0.96423(3) 0.75281(6) 0.0380(4) Uani 1 1 d . A .
O1C O 1.04791(13) 0.92346(15) 0.7106(3) 0.0543(14) Uani 1 1 d . . .
O2C O 1.11570(12) 0.93392(12) 0.8940(3) 0.0422(12) Uani 1 1 d . . .
O3C O 1.03669(11) 1.00616(12) 0.8051(3) 0.0409(12) Uani 1 1 d . . .
N1C N 1.07519(14) 0.95892(15) 0.8238(3) 0.0374(13) Uani 1 1 d . . .
N2C N 1.08134(14) 0.98713(14) 0.8690(3) 0.0385(13) Uani 1 1 d . . .
N3C N 1.07059(18) 0.9913(2) 0.6645(4) 0.0591(19) Uani 1 1 d . . .
C1C C 1.07067(18) 0.9017(2) 0.7286(5) 0.0484(19) Uani 1 1 d . A .
C2C C 1.09317(17) 0.90382(17) 0.7910(4) 0.0405(17) Uani 1 1 d . . .
C3C C 1.1162(2) 0.87938(19) 0.8019(5) 0.0501(19) Uani 1 1 d . A .
H3C H 1.1319 0.8819 0.8415 0.060 Uiso 1 1 calc R . .
C4C C 1.1174(2) 0.8509(2) 0.7566(7) 0.073(3) Uani 1 1 d . . .
H4C H 1.1332 0.8342 0.7658 0.087 Uiso 1 1 calc R A .
C5C C 1.0951(2) 0.8481(2) 0.6993(7) 0.077(3) Uani 1 1 d . A .
H5C H 1.0955 0.8287 0.6692 0.092 Uiso 1 1 calc R . .
C6C C 1.0721(2) 0.8717(3) 0.6825(7) 0.074(3) Uani 1 1 d . . .
H6C H 1.0572 0.8687 0.6415 0.089 Uiso 1 1 calc R A .
C7C C 1.09446(15) 0.93330(17) 0.8385(4) 0.0382(16) Uani 1 1 d . A .
C8C C 1.06090(17) 1.01038(18) 0.8536(4) 0.0395(16) Uani 1 1 d . A .
C9C C 1.0639(2) 1.04309(18) 0.8900(6) 0.056(2) Uani 1 1 d . . .
H9C1 H 1.0471 1.0446 0.9305 0.068 Uiso 1 1 calc R A .
H9C2 H 1.0858 1.0443 0.9147 0.068 Uiso 1 1 calc R . .
C10C C 1.0604(3) 1.0718(3) 0.8404(9) 0.097(4) Uani 1 1 d . A .
H10G H 1.0791 1.0729 0.8054 0.116 Uiso 1 1 calc R . .
H10H H 1.0597 1.0918 0.8713 0.116 Uiso 1 1 calc R . .
H10I H 1.0399 1.0699 0.8113 0.116 Uiso 1 1 calc R . .
C11C C 1.0622(3) 1.0205(3) 0.6386(7) 0.085(3) Uani 1 1 d . A .
H11C H 1.0415 1.0296 0.6524 0.102 Uiso 1 1 calc R . .
C12C C 1.0831(4) 1.0380(4) 0.5916(8) 0.109(5) Uani 1 1 d . . .
H12E H 1.0765 1.0593 0.5748 0.131 Uiso 1 1 calc R A .
C13C C 1.1128(3) 1.0259(5) 0.5685(7) 0.113(6) Uani 1 1 d . A .
C14C C 1.1217(3) 0.9985(5) 0.5985(9) 0.109(5) Uani 1 1 d . . .
H14C H 1.1432 0.9905 0.5888 0.131 Uiso 1 1 calc R A .
C15C C 1.1002(3) 0.9798(4) 0.6461(6) 0.087(4) Uani 1 1 d . A .
H15C H 1.1072 0.9590 0.6648 0.105 Uiso 1 1 calc R . .
C16C C 1.1372(4) 1.0442(7) 0.5198(11) 0.170(10) Uani 1 1 d . . .
H16C H 1.1515 1.0575 0.5534 0.204 Uiso 1 1 calc R A .
H16D H 1.1515 1.0279 0.4941 0.204 Uiso 1 1 calc R . .

loop_
_atom_site_aniso_label
_atom_site_aniso_U_11
_atom_site_aniso_U_22
_atom_site_aniso_U_33
_atom_site_aniso_U_23
_atom_site_aniso_U_13
_atom_site_aniso_U_12
Mn1A 0.0313(6) 0.0357(6) 0.0385(7) -0.0055(4) -0.0025(4) 0.0015(4)
O1A 0.048(3) 0.048(3) 0.045(3) -0.015(2) 0.008(2) -0.010(2)
O2A 0.037(3) 0.038(3) 0.057(3) -0.010(2) 0.008(2) -0.002(2)
O3A 0.033(2) 0.046(3) 0.049(3) -0.009(2) 0.001(2) -0.002(2)
N1A 0.028(3) 0.039(3) 0.044(3) -0.002(3) -0.002(2) 0.003(2)
N2A 0.024(3) 0.047(3) 0.051(4) -0.014(3) 0.003(2) 0.000(2)
N3A 0.048(4) 0.042(3) 0.046(4) 0.000(3) -0.005(3) 0.008(3)
C1A 0.034(4) 0.046(4) 0.038(4) -0.007(3) -0.002(3) -0.001(3)
C2A 0.025(3) 0.041(4) 0.041(4) -0.001(3) -0.004(3) 0.001(3)
C3A 0.036(4) 0.044(4) 0.042(4) -0.001(3) 0.002(3) 0.000(3)
C4A 0.035(4) 0.055(5) 0.056(5) -0.006(4) 0.005(3) -0.010(3)
C5A 0.040(4) 0.068(5) 0.063(5) -0.015(4) 0.010(4) -0.013(4)
C6A 0.046(4) 0.054(5) 0.050(4) -0.008(4) 0.007(4) -0.006(3)
C7A 0.034(3) 0.035(3) 0.039(4) -0.006(3) -0.009(3) 0.003(3)
C8A 0.040(4) 0.042(4) 0.059(5) -0.011(4) 0.009(4) -0.006(3)
C9A 0.067(6) 0.090(8) 0.129(11) -0.069(8) 0.052(7) -0.038(6)
C10A 0.22(2) 0.131(15) 0.20(2) -0.002(15) 0.13(2) -0.063(15)
C11A 0.073(6) 0.069(6) 0.046(5) 0.000(4) -0.008(4) 0.037(5)
C12A 0.110(9) 0.084(7) 0.044(5) 0.004(5) -0.019(5) 0.034(6)
C13A 0.111(9) 0.079(7) 0.076(7) -0.014(6) -0.027(6) 0.050(7)
C14A 0.103(8) 0.078(7) 0.064(6) -0.024(5) -0.031(6) 0.060(6)
C15A 0.062(5) 0.069(6) 0.050(5) -0.004(4) -0.004(4) 0.036(4)
C16A 0.143(12) 0.114(10) 0.066(7) -0.005(7) -0.027(8) 0.046(9)
Mn1B 0.0290(6) 0.0419(7) 0.0448(7) -0.0074(5) 0.0008(4) -0.0012(4)
O1B 0.033(3) 0.064(3) 0.060(4) 0.000(3) -0.007(2) 0.007(2)
O2B 0.041(3) 0.073(4) 0.035(3) 0.004(3) -0.004(2) -0.007(2)
O3B 0.039(3) 0.040(3) 0.051(3) 0.000(2) 0.007(2) -0.008(2)
O4B 0.043(3) 0.055(4) 0.069(4) -0.019(3) 0.002(3) -0.004(2)
N1B 0.032(3) 0.045(3) 0.042(3) 0.000(3) -0.010(3) 0.001(2)
N2B 0.028(3) 0.041(3) 0.045(3) -0.003(3) -0.005(2) 0.000(2)
N3B 0.073(6) 0.057(5) 0.143(9) -0.030(6) 0.018(6) -0.014(4)
C1B 0.039(4) 0.059(5) 0.058(5) 0.001(4) -0.012(4) -0.001(3)
C2B 0.056(5) 0.059(5) 0.042(4) 0.005(4) -0.015(4) 0.000(4)
C3B 0.054(5) 0.109(9) 0.079(7) 0.030(7) -0.008(5) 0.000(5)
C4B 0.088(9) 0.141(12) 0.104(10) 0.069(9) -0.016(8) 0.007(8)
C5B 0.067(8) 0.106(10) 0.171(15) 0.053(10) -0.041(9) 0.012(7)
C6B 0.065(6) 0.073(6) 0.072(7) 0.014(5) -0.024(5) 0.016(5)
C7B 0.034(4) 0.065(5) 0.036(4) -0.009(4) -0.005(3) -0.003(3)
C8B 0.031(3) 0.034(3) 0.038(4) -0.007(3) -0.001(3) -0.005(3)
C9B 0.048(4) 0.050(4) 0.048(4) 0.006(4) 0.000(3) 0.002(3)
C10B 0.049(5) 0.084(7) 0.097(8) 0.044(6) 0.008(5) 0.013(5)
C11B 0.079(7) 0.059(6) 0.091(8) -0.023(6) 0.022(6) -0.020(5)
C12B 0.105(10) 0.099(10) 0.149(14) -0.074(10) 0.001(9) -0.020(8)
C13B 0.117(12) 0.050(7) 0.32(3) 0.016(11) -0.004(15) -0.009(7)
Mn1C 0.0302(6) 0.0500(7) 0.0337(7) -0.0020(5) 0.0017(4) -0.0022(4)
O1C 0.042(3) 0.069(4) 0.052(3) -0.020(3) -0.004(2) 0.007(3)
O2C 0.044(3) 0.040(3) 0.042(3) -0.008(2) -0.002(2) 0.010(2)
O3C 0.031(2) 0.048(3) 0.044(3) 0.004(2) -0.004(2) -0.001(2)
N1C 0.033(3) 0.045(3) 0.034(3) -0.003(3) -0.005(2) -0.001(2)
N2C 0.043(3) 0.036(3) 0.037(3) -0.007(2) -0.002(3) -0.002(2)
N3C 0.053(4) 0.083(5) 0.042(4) 0.015(4) 0.009(3) -0.009(4)
C1C 0.038(4) 0.063(5) 0.044(4) -0.027(4) 0.007(3) 0.000(3)
C2C 0.033(3) 0.038(4) 0.051(4) -0.011(3) 0.005(3) -0.009(3)
C3C 0.051(4) 0.041(4) 0.058(5) -0.013(4) 0.002(4) 0.000(3)
C4C 0.049(5) 0.054(5) 0.115(9) -0.027(5) 0.011(5) 0.002(4)
C5C 0.063(6) 0.063(6) 0.106(9) -0.049(6) -0.003(6) -0.002(5)
C6C 0.048(5) 0.079(6) 0.095(7) -0.058(6) -0.014(5) 0.007(4)
C7C 0.025(3) 0.041(4) 0.049(4) -0.009(3) 0.005(3) -0.002(3)
C8C 0.039(4) 0.044(4) 0.036(4) -0.001(3) 0.003(3) 0.003(3)
C9C 0.058(5) 0.034(4) 0.077(6) -0.004(4) -0.005(4) -0.006(3)
C10C 0.109(9) 0.055(6) 0.128(11) 0.010(6) -0.051(8) 0.003(6)
C11C 0.076(7) 0.105(9) 0.074(7) 0.019(7) 0.015(6) 0.016(6)
C12C 0.100(10) 0.123(11) 0.103(10) 0.067(9) 0.018(8) -0.013(8)
C13C 0.062(7) 0.205(17) 0.072(8) 0.073(10) -0.013(6) -0.025(8)
C14C 0.061(7) 0.172(15) 0.095(9) 0.025(10) 0.025(7) -0.024(8)
C15C 0.057(6) 0.145(11) 0.059(6) 0.034(7) 0.023(5) 0.007(6)
C16C 0.080(9) 0.29(3) 0.137(14) 0.125(17) 0.008(9) -0.038(13)

loop_
_atom_type_symbol
_atom_type_description
_atom_type_scat_dispersion_real
_atom_type_scat_dispersion_imag
_atom_type_scat_source
C C 0.0033 0.0016 'International Tables Vol C Tables 4.2.6.8 and 6.1.1.4'
H H 0.0000 0.0000 'International Tables Vol C Tables 4.2.6.8 and 6.1.1.4'
N N 0.0061 0.0033 'International Tables Vol C Tables 4.2.6.8 and 6.1.1.4'
O O 0.0106 0.0060 'International Tables Vol C Tables 4.2.6.8 and 6.1.1.4'
Mn Mn 0.3368 0.7283 'International Tables Vol C Tables 4.2.6.8 and 6.1.1.4'

loop_
_geom_angle_atom_site_label_1
_geom_angle_atom_site_label_2
_geom_angle_atom_site_label_3
_geom_angle
_geom_angle_site_symmetry_1
_geom_angle_site_symmetry_3
_geom_angle_publ_flag
O1A Mn1A O3A 171.4(2) . . ?
O1A Mn1A N1A 90.8(2) . . ?
O3A Mn1A N1A 80.5(2) . . ?
O1A Mn1A O2C 95.2(2) . 9_777 ?
O3A Mn1A O2C 93.5(2) . 9_777 ?
N1A Mn1A O2C 173.6(2) . 9_777 ?
O1A Mn1A N2C 96.5(2) . 9_777 ?
O3A Mn1A N2C 85.1(2) . 9_777 ?
N1A Mn1A N2C 101.6(2) . 9_777 ?
O2C Mn1A N2C 75.5(2) 9_777 9_777 ?
O1A Mn1A N3A 92.7(3) . . ?
O3A Mn1A N3A 88.0(2) . . ?
N1A Mn1A N3A 92.7(2) . . ?
O2C Mn1A N3A 89.3(2) 9_777 . ?
N2C Mn1A N3A 162.8(2) 9_777 . ?
C1A O1A Mn1A 129.3(5) . . ?
C7A O2A Mn1B 119.6(4) . . ?
C8A O3A Mn1A 113.1(4) . . ?
C7A N1A N2A 114.0(6) . . ?
C7A N1A Mn1A 132.7(5) . . ?
N2A N1A Mn1A 113.3(4) . . ?
C8A N2A N1A 111.0(6) . . ?
C8A N2A Mn1B 139.9(5) . . ?
N1A N2A Mn1B 108.0(4) . . ?
C15A N3A C11A 118.6(7) . . ?
C15A N3A Mn1A 121.6(6) . . ?
C11A N3A Mn1A 119.5(5) . . ?
O1A C1A C6A 116.0(6) . . ?
O1A C1A C2A 124.3(6) . . ?
C6A C1A C2A 119.7(7) . . ?
C3A C2A C1A 119.2(6) . . ?
C3A C2A C7A 117.3(6) . . ?
C1A C2A C7A 123.5(6) . . ?
C2A C3A C4A 121.4(7) . . ?
C5A C4A C3A 119.0(7) . . ?
C4A C5A C6A 121.0(7) . . ?
C1A C6A C5A 119.6(7) . . ?
O2A C7A N1A 122.4(6) . . ?
O2A C7A C2A 119.3(6) . . ?
N1A C7A C2A 118.2(6) . . ?
N2A C8A O3A 121.8(7) . . ?
N2A C8A C9A 120.1(7) . . ?
O3A C8A C9A 118.1(7) . . ?
C8A C9A C10A 105.3(12) . . ?
N3A C11A C12A 122.0(8) . . ?
C13A C12A C11A 119.9(10) . . ?
C12A C13A C14A 116.9(10) . . ?
C12A C13A C16A 121.9(12) . . ?
C14A C13A C16A 121.2(10) . . ?
C13A C14A C15A 119.6(8) . . ?
N3A C15A C14A 122.8(8) . . ?
C16C C16A C13A 114.5(13) 15_576 . ?
O1B Mn1B O3B 170.1(2) . . ?
O1B Mn1B N1B 90.0(2) . . ?
O3B Mn1B N1B 80.1(2) . . ?
O1B Mn1B O2A 92.6(2) . . ?
O3B Mn1B O2A 97.3(2) . . ?
N1B Mn1B O2A 177.3(2) . . ?
O1B Mn1B O4B 94.5(3) . . ?
O3B Mn1B O4B 86.8(2) . . ?
N1B Mn1B O4B 94.3(2) . . ?
O2A Mn1B O4B 85.7(2) . . ?
O1B Mn1B N2A 92.1(2) . . ?
O3B Mn1B N2A 90.0(2) . . ?
N1B Mn1B N2A 104.4(2) . . ?
O2A Mn1B N2A 75.3(2) . . ?
O4B Mn1B N2A 160.2(2) . . ?
C1B O1B Mn1B 130.3(5) . . ?
C7B O2B Mn1C 117.4(5) . . ?
C8B O3B Mn1B 113.9(4) . . ?
C11B O4B Mn1B 123.1(6) . . ?
C7B N1B N2B 113.3(6) . . ?
C7B N1B Mn1B 131.9(5) . . ?
N2B N1B Mn1B 114.8(4) . . ?
C8B N2B N1B 109.7(5) . . ?
C8B N2B Mn1C 140.8(4) . . ?
N1B N2B Mn1C 108.9(4) . . ?
C11B N3B C12B 125.1(12) . . ?
C11B N3B C13B 119.6(13) . . ?
C12B N3B C13B 114.3(12) . . ?
O1B C1B C2B 124.1(7) . . ?
O1B C1B C6B 115.1(8) . . ?
C2B C1B C6B 120.8(9) . . ?
C1B C2B C3B 119.4(8) . . ?
C1B C2B C7B 124.2(8) . . ?
C3B C2B C7B 116.3(8) . . ?
C2B C3B C4B 117.7(10) . . ?
C5B C4B C3B 120.0(12) . . ?
C4B C5B C6B 123.8(11) . . ?
C5B C6B C1B 118.0(10) . . ?
O2B C7B N1B 122.7(7) . . ?
O2B C7B C2B 118.0(7) . . ?
N1B C7B C2B 119.4(7) . . ?
O3B C8B N2B 121.6(6) . . ?
O3B C8B C9B 120.3(6) . . ?
N2B C8B C9B 118.1(6) . . ?
C10B C9B C8B 114.9(7) . . ?
O4B C11B N3B 122.4(12) . . ?
O1C Mn1C O3C 170.4(2) . . ?
O1C Mn1C N1C 90.6(2) . . ?
O3C Mn1C N1C 80.1(2) . . ?
O1C Mn1C O2B 98.3(2) . . ?
O3C Mn1C O2B 91.0(2) . . ?
N1C Mn1C O2B 171.0(2) . . ?
O1C Mn1C N2B 93.9(2) . . ?
O3C Mn1C N2B 90.8(2) . . ?
N1C Mn1C N2B 106.2(2) . . ?
O2B Mn1C N2B 74.3(2) . . ?
O1C Mn1C N3C 92.6(3) . . ?
O3C Mn1C N3C 85.9(3) . . ?
N1C Mn1C N3C 93.7(3) . . ?
O2B Mn1C N3C 84.9(2) . . ?
N2B Mn1C N3C 158.9(3) . . ?
C1C O1C Mn1C 129.9(5) . . ?
C7C O2C Mn1A 118.4(4) . 9_777 ?
C8C O3C Mn1C 112.8(4) . . ?
C7C N1C N2C 114.8(6) . . ?
C7C N1C Mn1C 131.2(5) . . ?
N2C N1C Mn1C 113.9(4) . . ?
C8C N2C N1C 111.2(6) . . ?
C8C N2C Mn1A 138.3(5) . 9_777 ?
N1C N2C Mn1A 107.5(4) . 9_777 ?
C11C N3C C15C 117.9(9) . . ?
C11C N3C Mn1C 121.3(7) . . ?
C15C N3C Mn1C 120.2(7) . . ?
O1C C1C C2C 126.3(7) . . ?
O1C C1C C6C 116.8(7) . . ?
C2C C1C C6C 116.8(8) . . ?
C3C C2C C1C 119.8(7) . . ?
C3C C2C C7C 119.1(7) . . ?
C1C C2C C7C 120.8(7) . . ?
C2C C3C C4C 122.4(8) . . ?
C5C C4C C3C 117.9(9) . . ?
C4C C5C C6C 123.7(8) . . ?
C5C C6C C1C 119.3(8) . . ?
O2C C7C N1C 121.4(6) . . ?
O2C C7C C2C 117.9(6) . . ?
N1C C7C C2C 120.6(7) . . ?
N2C C8C O3C 121.6(7) . . ?
N2C C8C C9C 120.9(7) . . ?
O3C C8C C9C 117.4(6) . . ?
C10C C9C C8C 116.7(9) . . ?
N3C C11C C12C 120.8(11) . . ?
C13C C12C C11C 122.3(13) . . ?
C14C C13C C12C 116.0(12) . . ?
C14C C13C C16C 118.6(15) . . ?
C12C C13C C16C 124.9(17) . . ?
C13C C14C C15C 122.2(13) . . ?
N3C C15C C14C 120.5(13) . . ?
C16A C16C C13C 116.0(13) 12_867 . ?

loop_
_geom_bond_atom_site_label_1
_geom_bond_atom_site_label_2
_geom_bond_distance
_geom_bond_site_symmetry_2
_geom_bond_publ_flag
Mn1A O1A 1.854(5) . ?
Mn1A O3A 1.932(5) . ?
Mn1A N1A 1.949(6) . ?
Mn1A O2C 1.987(5) 9_777 ?
Mn1A N2C 2.264(6) 9_777 ?
Mn1A N3A 2.285(6) . ?
O1A C1A 1.348(9) . ?
O2A C7A 1.268(8) . ?
O2A Mn1B 1.977(5) . ?
O3A C8A 1.317(9) . ?
N1A C7A 1.317(9) . ?
N1A N2A 1.434(8) . ?
N2A C8A 1.292(9) . ?
N2A Mn1B 2.250(6) . ?
N3A C15A 1.319(10) . ?
N3A C11A 1.322(11) . ?
C1A C6A 1.402(11) . ?
C1A C2A 1.426(10) . ?
C2A C3A 1.388(10) . ?
C2A C7A 1.488(10) . ?
C3A C4A 1.404(10) . ?
C4A C5A 1.391(12) . ?
C5A C6A 1.406(12) . ?
C8A C9A 1.475(12) . ?
C9A C10A 1.60(3) . ?
C11A C12A 1.434(12) . ?
C12A C13A 1.372(15) . ?
C13A C14A 1.391(17) . ?
C13A C16A 1.459(16) . ?
C14A C15A 1.417(13) . ?
C16A C16C 1.43(2) 15_576 ?
Mn1B O1B 1.859(6) . ?
Mn1B O3B 1.946(5) . ?
Mn1B N1B 1.947(6) . ?
Mn1B O4B 2.244(6) . ?
O1B C1B 1.354(11) . ?
O2B C7B 1.284(9) . ?
O2B Mn1C 2.010(5) . ?
O3B C8B 1.289(8) . ?
O4B C11B 1.281(13) . ?
N1B C7B 1.321(10) . ?
N1B N2B 1.419(8) . ?
N2B C8B 1.340(9) . ?
N2B Mn1C 2.256(6) . ?
N3B C11B 1.306(13) . ?
N3B C12B 1.436(18) . ?
N3B C13B 1.506(19) . ?
C1B C2B 1.386(12) . ?
C1B C6B 1.407(12) . ?
C2B C3B 1.431(14) . ?
C2B C7B 1.458(11) . ?
C3B C4B 1.442(15) . ?
C4B C5B 1.32(2) . ?
C5B C6B 1.384(19) . ?
C8B C9B 1.493(10) . ?
C9B C10B 1.483(12) . ?
Mn1C O1C 1.852(6) . ?
Mn1C O3C 1.939(5) . ?
Mn1C N1C 1.943(6) . ?
Mn1C N3C 2.298(7) . ?
O1C C1C 1.319(10) . ?
O2C C7C 1.305(9) . ?
O2C Mn1A 1.987(5) 9_777 ?
O3C C8C 1.315(9) . ?
N1C C7C 1.328(9) . ?
N1C N2C 1.419(8) . ?
N2C C8C 1.287(9) . ?
N2C Mn1A 2.264(6) 9_777 ?
N3C C11C 1.317(14) . ?
N3C C15C 1.331(13) . ?
C1C C2C 1.432(11) . ?
C1C C6C 1.464(11) . ?
C2C C3C 1.378(11) . ?
C2C C7C 1.462(10) . ?
C3C C4C 1.407(12) . ?
C4C C5C 1.362(15) . ?
C5C C6C 1.372(15) . ?
C8C C9C 1.481(11) . ?
C9C C10C 1.464(14) . ?
C11C C12C 1.384(16) . ?
C12C C13C 1.37(2) . ?
C13C C14C 1.28(2) . ?
C13C C16C 1.509(17) . ?
C14C C15C 1.430(16) . ?
C16C C16A 1.43(2) 12_867 ?
